data_7238260
loop_
_publ_author_name
'Wang, Y.-B.'
'Liu, D.-S.'
'Pan, T.-H.'
'Liang, Q.'
'Huang, X.-H.'
'Wu, S.-T.'
'Huang, C.-C.'

_publ_section_title
;
 Structural variation from 1D to 3D: effect of metal centers on the
 construction of metal--organic coordination polymers with
 N-(1H-tetrazol-5-yl)benzamide ligand
;
_journal_issue 11
_journal_name_full CrystEngComm
_journal_page_first 3886
_journal_paper_doi 10.1039/c003502e
_journal_volume 12
_journal_year 2010
_chemical_formula_moiety 'C16 H12 Mn N10 O2'
_chemical_formula_sum 'C16 H12 Mn N10 O2'
_chemical_formula_weight 431.30
_space_group_IT_number 61
_space_group_name_Hall '-P 2ac 2ab'
_space_group_name_H-M_alt 'P b c a'
_symmetry_cell_setting orthorhombic
_symmetry_space_group_name_Hall '-P 2ac 2ab'
_symmetry_space_group_name_H-M 'P b c a'
_atom_sites_solution_hydrogens geom
_atom_sites_solution_primary direct
_atom_sites_solution_secondary difmap
_audit_creation_method SHELXL-97
_cell_angle_alpha 90.00
_cell_angle_beta 90.00
_cell_angle_gamma 90.00
_cell_formula_units_Z 4
_cell_length_a 9.6804(19)
_cell_length_b 8.6933(17)
_cell_length_c 19.830(4)
_cell_measurement_reflns_used 25
_cell_measurement_temperature 293(2)
_cell_measurement_theta_max 18
_cell_measurement_theta_min 12
_cell_volume 1668.8(6)
_computing_cell_refinement CrystalClear
_computing_data_collection 'CrystalClear (Rigaku, 2002)'
_computing_data_reduction CrystalClear
_computing_molecular_graphics SHELXTL
_computing_publication_material SHELXTL
_computing_structure_refinement SHELXTL
_computing_structure_solution 'SHELXTL (Siemens, 1994)'
_diffrn_ambient_temperature 293(2)
_diffrn_measured_fraction_theta_full 0.998
_diffrn_measured_fraction_theta_max 0.998
_diffrn_measurement_device_type 'Rigaku Mercury CCD area-detector'
_diffrn_measurement_method \w
_diffrn_radiation_monochromator graphite
_diffrn_radiation_source 'fine-focus sealed tube'
_diffrn_radiation_type MoK\a
_diffrn_radiation_wavelength 0.71073
_diffrn_reflns_av_R_equivalents 0.0495
_diffrn_reflns_av_sigmaI/netI 0.0274
_diffrn_reflns_limit_h_max 12
_diffrn_reflns_limit_h_min -12
_diffrn_reflns_limit_k_max 11
_diffrn_reflns_limit_k_min -11
_diffrn_reflns_limit_l_max 18
_diffrn_reflns_limit_l_min -25
_diffrn_reflns_number 12883
_diffrn_reflns_theta_full 27.50
_diffrn_reflns_theta_max 27.50
_diffrn_reflns_theta_min 3.31
_exptl_absorpt_coefficient_mu 0.832
_exptl_absorpt_correction_T_max 0.98
_exptl_absorpt_correction_T_min 0.84
_exptl_absorpt_correction_type multi-scan
_exptl_absorpt_process_details 'RAPID AUTO (Rigaku Corporation, 1998)'
_exptl_crystal_colour Colourless
_exptl_crystal_density_diffrn 1.717
_exptl_crystal_density_method 'not measured'
_exptl_crystal_description Parallelepiped
_exptl_crystal_F_000 876
_exptl_crystal_size_max 0.20
_exptl_crystal_size_mid 0.17
_exptl_crystal_size_min 0.02
_refine_diff_density_max 0.266
_refine_diff_density_min -0.298
_refine_diff_density_rms 0.056
_refine_ls_extinction_method none
_refine_ls_goodness_of_fit_ref 1.336
_refine_ls_hydrogen_treatment constr
_refine_ls_matrix_type full
_refine_ls_number_parameters 133
_refine_ls_number_reflns 1916
_refine_ls_number_restraints 0
_refine_ls_restrained_S_all 1.336
_refine_ls_R_factor_all 0.0632
_refine_ls_R_factor_gt 0.0611
_refine_ls_shift/su_max 0.000
_refine_ls_shift/su_mean 0.000
_refine_ls_structure_factor_coef Fsqd
_refine_ls_weighting_details 'calc w=1/[\s^2^(Fo^2^)+(0.0041P)^2^+3.1690P] where P=(Fo^2^+2Fc^2^)/3'
_refine_ls_weighting_scheme calc
_refine_ls_wR_factor_gt 0.1001
_refine_ls_wR_factor_ref 0.1009
_reflns_number_gt 1878
_reflns_number_total 1916
_reflns_threshold_expression >2sigma(I)
_cod_data_source_file c003502e.txt
_cod_data_source_block compound_3
_cod_depositor_comments
;
The following automatic conversions were performed:

data item '_exptl_absorpt_correction_type' value 'Multi-Scan' was
changed to 'multi-scan' in accordance with the
/home/saulius/struct/COD-crude-data/automatic-downloads/DataCite-retrospective/RSC/depositions/lib/dictionaries/cif_core.dic
dictionary named 'cif_core.dic' version 2.4.2 last updated on
2011-04-26.

data item '_symmetry_cell_setting' value 'Orthorhombic' was changed
to 'orthorhombic' in accordance with the
/home/saulius/struct/COD-crude-data/automatic-downloads/DataCite-retrospective/RSC/depositions/lib/dictionaries/cif_core.dic
dictionary named 'cif_core.dic' version 2.4.2 last updated on
2011-04-26.

Automatic conversion script
Id: cif_fix_values 6909 2019-04-08 15:41:33Z antanas 
;
_cod_original_sg_symbol_Hall '-P 2ac 2ab '
_cod_original_sg_symbol_H-M Pbca
_cod_database_code 7238260

loop_
_symmetry_equiv_pos_as_xyz
'x, y, z'
'-x+1/2, -y, z+1/2'
'-x, y+1/2, -z+1/2'
'x+1/2, -y+1/2, -z'
'-x, -y, -z'
'x-1/2, y, -z-1/2'
'x, -y-1/2, z-1/2'
'-x-1/2, y-1/2, z'

loop_
_atom_site_label
_atom_site_type_symbol
_atom_site_fract_x
_atom_site_fract_y
_atom_site_fract_z
_atom_site_U_iso_or_equiv
_atom_site_adp_type
_atom_site_occupancy
_atom_site_symmetry_multiplicity
_atom_site_calc_flag
_atom_site_refinement_flags
Mn1 Mn 1.0000 0.0000 0.5000 0.02131(16) Uani 1 2 d S
O1 O 0.8808(2) 0.0229(3) 0.59404(11) 0.0283(5) Uani 1 1 d .
N1 N 0.6835(2) 0.1378(3) 0.55581(12) 0.0251(5) Uani 1 1 d .
H1 H 0.5957 0.1452 0.5616 0.030 Uiso 1 1 calc R
N2 N 0.8657(2) 0.1927(3) 0.47667(12) 0.0226(5) Uani 1 1 d .
N3 N 0.8808(3) 0.3011(3) 0.42782(13) 0.0259(5) Uani 1 1 d .
N4 N 0.7711(3) 0.3860(3) 0.42507(13) 0.0284(6) Uani 1 1 d .
N5 N 0.6784(2) 0.3368(3) 0.47247(13) 0.0243(5) Uani 1 1 d .
C1 C 0.5556(3) -0.1100(4) 0.63927(17) 0.0314(7) Uani 1 1 d .
H1A H 0.5229 -0.1150 0.5952 0.038 Uiso 1 1 calc R
C2 C 0.4874(4) -0.1871(4) 0.69053(19) 0.0404(8) Uani 1 1 d .
H2 H 0.4107 -0.2474 0.6806 0.048 Uiso 1 1 calc R
C3 C 0.5329(4) -0.1748(4) 0.75608(19) 0.0432(9) Uani 1 1 d .
H3 H 0.4865 -0.2264 0.7904 0.052 Uiso 1 1 calc R
C4 C 0.6470(4) -0.0864(4) 0.77105(18) 0.0419(9) Uani 1 1 d .
H4 H 0.6755 -0.0756 0.8156 0.050 Uiso 1 1 calc R
C5 C 0.7190(3) -0.0135(4) 0.72002(16) 0.0339(7) Uani 1 1 d .
H5 H 0.7979 0.0432 0.7299 0.041 Uiso 1 1 calc R
C6 C 0.6729(3) -0.0254(3) 0.65419(15) 0.0246(6) Uani 1 1 d .
C7 C 0.7553(3) 0.0470(3) 0.59932(14) 0.0232(6) Uani 1 1 d .
C8 C 0.7414(3) 0.2195(3) 0.50270(14) 0.0206(5) Uani 1 1 d .

loop_
_atom_site_aniso_label
_atom_site_aniso_U_11
_atom_site_aniso_U_22
_atom_site_aniso_U_33
_atom_site_aniso_U_23
_atom_site_aniso_U_13
_atom_site_aniso_U_12
Mn1 0.0131(3) 0.0195(3) 0.0314(3) 0.0030(3) 0.0022(3) 0.0013(2)
O1 0.0192(10) 0.0362(12) 0.0295(11) 0.0037(9) 0.0017(9) 0.0047(9)
N1 0.0156(11) 0.0283(13) 0.0314(13) 0.0070(11) 0.0037(10) 0.0040(10)
N2 0.0165(11) 0.0226(12) 0.0287(12) 0.0041(10) 0.0016(10) 0.0023(10)
N3 0.0192(12) 0.0264(13) 0.0321(14) 0.0041(11) 0.0022(11) 0.0025(11)
N4 0.0216(12) 0.0301(14) 0.0335(14) 0.0077(12) 0.0021(11) 0.0049(11)
N5 0.0170(11) 0.0250(13) 0.0310(13) 0.0037(11) 0.0024(10) 0.0027(10)
C1 0.0278(16) 0.0351(17) 0.0314(17) 0.0018(14) 0.0000(13) -0.0013(14)
C2 0.0309(18) 0.042(2) 0.048(2) 0.0038(17) 0.0057(16) -0.0091(16)
C3 0.039(2) 0.051(2) 0.040(2) 0.0142(18) 0.0148(16) 0.0013(17)
C4 0.047(2) 0.052(2) 0.0275(17) 0.0065(16) 0.0035(16) 0.0068(18)
C5 0.0313(17) 0.0387(18) 0.0318(16) 0.0026(15) -0.0010(14) -0.0002(15)
C6 0.0214(14) 0.0246(15) 0.0279(15) 0.0016(12) 0.0044(12) 0.0048(12)
C7 0.0201(13) 0.0240(14) 0.0256(14) -0.0019(12) 0.0023(12) 0.0013(11)
C8 0.0163(12) 0.0188(13) 0.0267(13) 0.0001(12) -0.0009(12) -0.0004(11)

loop_
_atom_type_symbol
_atom_type_description
_atom_type_scat_dispersion_real
_atom_type_scat_dispersion_imag
_atom_type_scat_source
C C 0.0033 0.0016 'International Tables Vol C Tables 4.2.6.8 and 6.1.1.4'
H H 0.0000 0.0000 'International Tables Vol C Tables 4.2.6.8 and 6.1.1.4'
N N 0.0061 0.0033 'International Tables Vol C Tables 4.2.6.8 and 6.1.1.4'
O O 0.0106 0.0060 'International Tables Vol C Tables 4.2.6.8 and 6.1.1.4'
Mn Mn 0.3368 0.7283 'International Tables Vol C Tables 4.2.6.8 and 6.1.1.4'

loop_
_geom_angle_atom_site_label_1
_geom_angle_atom_site_label_2
_geom_angle_atom_site_label_3
_geom_angle
_geom_angle_site_symmetry_1
_geom_angle_site_symmetry_3
N2 Mn1 O1 101.73(8) 5_756 .
N2 Mn1 O1 78.27(8) . .
N2 Mn1 O1 78.27(8) 5_756 5_756
N2 Mn1 O1 101.73(8) . 5_756
N2 Mn1 N5 91.40(9) 5_756 8_755
N2 Mn1 N5 88.60(9) . 8_755
O1 Mn1 N5 82.15(9) . 8_755
O1 Mn1 N5 97.85(9) 5_756 8_755
N2 Mn1 N5 88.60(9) 5_756 4_556
N2 Mn1 N5 91.40(9) . 4_556
O1 Mn1 N5 97.85(9) . 4_556
O1 Mn1 N5 82.15(9) 5_756 4_556
C7 O1 Mn1 126.98(19) . .
C7 N1 C8 124.9(2) . .
C7 N1 H1 117.6 . .
C8 N1 H1 117.6 . .
C8 N2 N3 104.7(2) . .
C8 N2 Mn1 126.47(19) . .
N3 N2 Mn1 128.47(18) . .
N4 N3 N2 109.7(2) . .
N3 N4 N5 109.3(2) . .
C8 N5 N4 104.4(2) . .
C8 N5 Mn1 135.2(2) . 4_456
N4 N5 Mn1 117.53(18) . 4_456
C2 C1 C6 119.4(3) . .
C2 C1 H1A 120.3 . .
C6 C1 H1A 120.3 . .
C3 C2 C1 120.2(3) . .
C3 C2 H2 119.9 . .
C1 C2 H2 119.9 . .
C2 C3 C4 120.2(3) . .
C2 C3 H3 119.9 . .
C4 C3 H3 119.9 . .
C3 C4 C5 120.1(3) . .
C3 C4 H4 119.9 . .
C5 C4 H4 119.9 . .
C4 C5 C6 119.6(3) . .
C4 C5 H5 120.2 . .
C6 C5 H5 120.2 . .
C5 C6 C1 120.4(3) . .
C5 C6 C7 119.0(3) . .
C1 C6 C7 120.5(3) . .
O1 C7 N1 123.1(3) . .
O1 C7 C6 121.1(3) . .
N1 C7 C6 115.8(3) . .
N2 C8 N5 112.0(2) . .
N2 C8 N1 124.8(3) . .
N5 C8 N1 123.2(2) . .

loop_
_geom_bond_atom_site_label_1
_geom_bond_atom_site_label_2
_geom_bond_distance
_geom_bond_site_symmetry_2
Mn1 N2 2.171(2) 5_756
Mn1 N2 2.171(2) .
Mn1 O1 2.202(2) .
Mn1 O1 2.202(2) 5_756
Mn1 N5 2.301(2) 8_755
Mn1 N5 2.301(2) 4_556
O1 C7 1.238(3) .
N1 C7 1.360(4) .
N1 C8 1.388(4) .
N1 H1 0.8600 .
N2 C8 1.329(3) .
N2 N3 1.360(3) .
N3 N4 1.295(3) .
N4 N5 1.368(3) .
N5 C8 1.331(4) .
N5 Mn1 2.301(2) 4_456
C1 C2 1.385(5) .
C1 C6 1.385(4) .
C1 H1A 0.9300 .
C2 C3 1.377(5) .
C2 H2 0.9300 .
C3 C4 1.378(5) .
C3 H3 0.9300 .
C4 C5 1.383(5) .
C4 H4 0.9300 .
C5 C6 1.383(4) .
C5 H5 0.9300 .
C6 C7 1.488(4) .

loop_
_geom_hbond_atom_site_label_D
_geom_hbond_atom_site_label_H
_geom_hbond_atom_site_label_A
_geom_hbond_distance_DH
_geom_hbond_distance_HA
_geom_hbond_distance_DA
_geom_hbond_angle_DHA
_geom_hbond_site_symmetry_A
N1 H1 N3 0.86 2.14 2.995(3) 171.5 4_456
